data_4509819
loop_
_publ_author_name
'Tzeng, Biing-Chiau'
'Chiu, Tse-Hao'
'Lin, Sun-Yi'
'Yang, Chieh-Min'
'Chang, Tsung-Yi'
'Huang, Cyong-Huei'
'Chang, A. Hsiu-Hua'
'Lee, Gene-Hsiang'

_publ_section_title
;
 Structural Isomerism of Luminescent Dinuclear Pt(II)-Thiolate Diimines
;
_journal_issue 12
_journal_name_full 'Crystal Growth &amp; Design'
_journal_page_first 5356
_journal_paper_doi 10.1021/cg901100z
_journal_volume 9
_journal_year 2009
_chemical_formula_moiety 'C50 H58 N8 Pt2 S2, 2(Cl O4), C2 H5 O'
_chemical_formula_sum 'C52 H63 Cl2 N8 O9 Pt2 S2'
_chemical_formula_weight 1469.30
_chemical_name_systematic
; 
 ? 
;
_space_group_IT_number 2
_symmetry_cell_setting triclinic
_symmetry_space_group_name_Hall '-P 1'
_symmetry_space_group_name_H-M 'P -1'
_atom_sites_solution_hydrogens geom
_atom_sites_solution_primary direct
_atom_sites_solution_secondary difmap
_audit_creation_method SHELXL-97
_cell_angle_alpha 68.308(2)
_cell_angle_beta 82.091(2)
_cell_angle_gamma 87.821(2)
_cell_formula_units_Z 2
_cell_length_a 11.7638(10)
_cell_length_b 14.6474(13)
_cell_length_c 17.9254(16)
_cell_measurement_temperature 294(2)
_cell_measurement_theta_max 25.350
_cell_measurement_theta_min -25.350
_cell_volume 2842.4(4)
_computing_cell_refinement 'BRUKER SMART'
_computing_data_collection 'BRUKER SMART'
_computing_data_reduction 'BRUKER SAINT'
_computing_molecular_graphics Ortep-3
_computing_publication_material 'Wingx publication routines (Farrugia, 1999)'
_computing_structure_refinement 'SHELXL-97 (Sheldrick, 1997)'
_computing_structure_solution 'SHELXS-97 (Sheldrick, 1990)'
_diffrn_ambient_temperature 294(2)
_diffrn_measured_fraction_theta_full 0.997
_diffrn_measured_fraction_theta_max 0.997
_diffrn_measurement_device_type 'CCD area detector'
_diffrn_measurement_method 'phi and omega scans'
_diffrn_radiation_monochromator graphite
_diffrn_radiation_source 'fine-focus sealed tube'
_diffrn_radiation_type MoK\a
_diffrn_radiation_wavelength 0.71073
_diffrn_reflns_av_R_equivalents 0.0660
_diffrn_reflns_av_sigmaI/netI 0.0896
_diffrn_reflns_limit_h_max 14
_diffrn_reflns_limit_h_min -14
_diffrn_reflns_limit_k_max 17
_diffrn_reflns_limit_k_min -17
_diffrn_reflns_limit_l_max 21
_diffrn_reflns_limit_l_min -21
_diffrn_reflns_number 28518
_diffrn_reflns_theta_full 25.35
_diffrn_reflns_theta_max 25.35
_diffrn_reflns_theta_min 1.23
_diffrn_standards_decay_% 0
_exptl_absorpt_coefficient_mu 5.144
_exptl_absorpt_correction_T_max 0.8891
_exptl_absorpt_correction_T_min 0.7169
_exptl_absorpt_correction_type empirical
_exptl_absorpt_process_details SADABS
_exptl_crystal_colour Orange
_exptl_crystal_density_diffrn 1.717
_exptl_crystal_density_meas 0
_exptl_crystal_density_method 'not measured'
_exptl_crystal_description Plate
_exptl_crystal_F_000 1450
_exptl_crystal_size_max 0.07
_exptl_crystal_size_mid 0.03
_exptl_crystal_size_min 0.02
_refine_diff_density_max 1.100
_refine_diff_density_min -0.745
_refine_diff_density_rms 0.198
_refine_ls_extinction_method none
_refine_ls_goodness_of_fit_ref 1.008
_refine_ls_hydrogen_treatment mixed
_refine_ls_matrix_type full
_refine_ls_number_parameters 708
_refine_ls_number_reflns 10385
_refine_ls_number_restraints 0
_refine_ls_restrained_S_all 1.008
_refine_ls_R_factor_all 0.0987
_refine_ls_R_factor_gt 0.0521
_refine_ls_shift/su_max 0.013
_refine_ls_shift/su_mean 0.000
_refine_ls_structure_factor_coef Fsqd
_refine_ls_weighting_details 'calc w=1/[\s^2^(Fo^2^)+(0.0562P)^2^+0.0000P] where P=(Fo^2^+2Fc^2^)/3'
_refine_ls_weighting_scheme calc
_refine_ls_wR_factor_gt 0.1015
_refine_ls_wR_factor_ref 0.1280
_reflns_number_gt 6613
_reflns_number_total 10385
_reflns_threshold_expression >2sigma(I)
_cod_data_source_file cg901100zsup1.cif
_cod_data_source_block 2-b
_cod_depositor_comments
;
The following automatic conversions were performed:

'_symmetry_cell_setting' value 'Triclinic' changed to 'triclinic'
according to /home/saulius/struct/CIF-dictionaries/cif_core.dic
dictionary named 'cif_core.dic' version 2.4.2 from
2011-04-26.

'_exptl_absorpt_correction_type' value 'Empirical'
changed to 'empirical' according to
/home/saulius/struct/CIF-dictionaries/cif_core.dic dictionary named
'cif_core.dic' version 2.4.2 from 2011-04-26.

Automatic conversion script
Id: cif_fix_values 1891 2012-01-12 08:04:46Z andrius 
;
_cod_original_sg_symbol_H-M P-1
_cod_database_code 4509819

loop_
_symmetry_equiv_pos_as_xyz
'x, y, z'
'-x, -y, -z'

loop_
_atom_site_label
_atom_site_type_symbol
_atom_site_fract_x
_atom_site_fract_y
_atom_site_fract_z
_atom_site_U_iso_or_equiv
_atom_site_adp_type
_atom_site_occupancy
_atom_site_symmetry_multiplicity
_atom_site_calc_flag
_atom_site_refinement_flags
_atom_site_disorder_group
Pt1 Pt 0.06233(4) 0.11620(3) 0.43400(2) 0.04867(14) Uani 1 1 d . .
Pt2 Pt 0.10495(3) 0.31777(3) 0.30535(2) 0.04321(13) Uani 1 1 d . .
Cl1 Cl 0.5685(3) 0.1844(3) 0.3496(2) 0.0854(10) Uani 1 1 d . .
Cl2 Cl 0.2084(3) 0.7906(3) 0.1379(2) 0.0817(10) Uani 1 1 d . .
S1 S 0.1634(3) 0.1677(2) 0.51277(17) 0.0608(8) Uani 1 1 d . .
S2 S -0.0999(3) 0.1856(2) 0.47723(18) 0.0619(8) Uani 1 1 d . .
O1 O 0.4564(7) 0.1893(7) 0.3850(7) 0.107(3) Uani 1 1 d . .
O2 O 0.6472(9) 0.2459(9) 0.3617(7) 0.135(4) Uani 1 1 d . .
O3 O 0.6066(9) 0.0851(10) 0.3903(9) 0.156(5) Uani 1 1 d . .
O4 O 0.5722(10) 0.2018(13) 0.2696(7) 0.200(8) Uani 1 1 d . .
O5 O 0.1821(8) 0.8328(9) 0.1981(7) 0.121(4) Uani 1 1 d . .
O6 O 0.189(8) 0.685(4) 0.172(4) 0.30(5) Uiso 0.50 1 d P 1
O7 O 0.325(3) 0.800(5) 0.109(4) 0.18(3) Uiso 0.50 1 d P 1
O8 O 0.136(4) 0.826(3) 0.0783(19) 0.15(2) Uiso 0.50 1 d P 1
O9 O 0.9355(10) 0.6990(8) 0.0759(6) 0.116(3) Uani 1 1 d . .
H9 H 0.9994 0.6970 0.0517 0.174 Uiso 1 1 calc R .
O6' O 0.250(7) 0.704(4) 0.165(3) 0.22(3) Uiso 0.50 1 d P 2
O7' O 0.274(4) 0.852(3) 0.074(3) 0.18(2) Uiso 0.50 1 d P 2
O8' O 0.116(3) 0.764(6) 0.121(4) 0.26(3) Uiso 0.50 1 d P 2
N1 N 0.1940(7) 0.0384(6) 0.4007(5) 0.051(2) Uani 1 1 d . .
N2 N -0.0128(7) 0.0691(6) 0.3581(5) 0.045(2) Uani 1 1 d . .
N3 N 0.1941(7) 0.2741(6) 0.2211(5) 0.043(2) Uani 1 1 d . .
N4 N -0.0169(7) 0.3265(6) 0.2340(5) 0.046(2) Uani 1 1 d . .
N5 N 0.3265(3) 0.2999(3) 0.4719(2) 0.0367(18) Uani 1 1 d . .
H5 H 0.3440 0.2763 0.5204 0.044 Uiso 1 1 calc R .
N6 N 0.2341(3) 0.3193(3) 0.3694(2) 0.045(2) Uani 1 1 d R .
N7 N 0.0041(3) 0.3634(3) 0.3853(2) 0.044(2) Uani 1 1 d R .
N8 N -0.1383(3) 0.3611(3) 0.4801(2) 0.0405(19) Uani 1 1 d R .
H8 H -0.1930 0.3392 0.5196 0.049 Uiso 1 1 d R .
C1 C 0.2911(10) 0.0161(8) 0.4317(7) 0.063(3) Uani 1 1 d . .
H1 H 0.3068 0.0430 0.4688 0.075 Uiso 1 1 calc R .
C2 C 0.3707(9) -0.0455(8) 0.4112(7) 0.062(3) Uani 1 1 d . .
H2 H 0.4382 -0.0586 0.4346 0.074 Uiso 1 1 calc R .
C3 C 0.3522(9) -0.0875(7) 0.3575(6) 0.052(3) Uani 1 1 d . .
C4 C 0.2487(8) -0.0640(7) 0.3234(6) 0.051(3) Uani 1 1 d . .
H4 H 0.2323 -0.0900 0.2859 0.061 Uiso 1 1 calc R .
C5 C 0.1714(8) -0.0016(7) 0.3461(6) 0.045(2) Uani 1 1 d . .
C6 C 0.0576(8) 0.0211(7) 0.3199(6) 0.045(2) Uani 1 1 d . .
C7 C 0.0200(9) -0.0065(7) 0.2605(6) 0.053(3) Uani 1 1 d . .
H7 H 0.0690 -0.0406 0.2350 0.063 Uiso 1 1 calc R .
C8 C -0.0893(9) 0.0162(7) 0.2392(6) 0.050(3) Uani 1 1 d . .
C9 C -0.1582(9) 0.0645(7) 0.2797(7) 0.055(3) Uani 1 1 d . .
H9A H -0.2323 0.0809 0.2673 0.066 Uiso 1 1 calc R .
C10 C -0.1191(8) 0.0892(8) 0.3386(7) 0.052(3) Uani 1 1 d . .
H10 H -0.1684 0.1211 0.3659 0.063 Uiso 1 1 calc R .
C11 C 0.4312(10) -0.1634(9) 0.3382(8) 0.070(3) Uani 1 1 d . .
C12 C 0.5430(12) -0.1688(12) 0.3732(9) 0.129(7) Uani 1 1 d . .
H12A H 0.5272 -0.1902 0.4312 0.194 Uiso 1 1 calc R .
H12B H 0.5792 -0.1051 0.3519 0.194 Uiso 1 1 calc R .
H12C H 0.5931 -0.2147 0.3588 0.194 Uiso 1 1 calc R .
C13 C 0.3703(14) -0.2605(10) 0.3712(12) 0.159(9) Uani 1 1 d . .
H13A H 0.2949 -0.2525 0.3551 0.238 Uiso 1 1 calc R .
H13B H 0.3643 -0.2861 0.4292 0.238 Uiso 1 1 calc R .
H13C H 0.4126 -0.3052 0.3504 0.238 Uiso 1 1 calc R .
C14 C 0.4614(11) -0.1357(11) 0.2488(8) 0.100(5) Uani 1 1 d . .
H14A H 0.5137 -0.1828 0.2382 0.150 Uiso 1 1 calc R .
H14B H 0.4970 -0.0717 0.2258 0.150 Uiso 1 1 calc R .
H14C H 0.3930 -0.1349 0.2249 0.150 Uiso 1 1 calc R .
C15 C -0.1284(10) -0.0136(9) 0.1734(8) 0.069(3) Uani 1 1 d . .
C16 C -0.0438(11) 0.0282(12) 0.0964(8) 0.106(5) Uani 1 1 d . .
H16A H -0.0367 0.0980 0.0813 0.159 Uiso 1 1 calc R .
H16B H -0.0711 0.0143 0.0536 0.159 Uiso 1 1 calc R .
H16C H 0.0297 -0.0014 0.1057 0.159 Uiso 1 1 calc R .
C17 C -0.1318(13) -0.1269(9) 0.2042(10) 0.112(6) Uani 1 1 d . .
H17A H -0.0549 -0.1513 0.2066 0.168 Uiso 1 1 calc R .
H17B H -0.1676 -0.1475 0.1679 0.168 Uiso 1 1 calc R .
H17C H -0.1749 -0.1524 0.2573 0.168 Uiso 1 1 calc R .
C18 C -0.2472(10) 0.0279(10) 0.1528(8) 0.094(5) Uani 1 1 d . .
H18A H -0.3040 -0.0015 0.1989 0.141 Uiso 1 1 calc R .
H18B H -0.2657 0.0133 0.1078 0.141 Uiso 1 1 calc R .
H18C H -0.2460 0.0978 0.1387 0.141 Uiso 1 1 calc R .
C19 C 0.3020(9) 0.2406(8) 0.2223(7) 0.062(3) Uani 1 1 d . .
H19 H 0.3413 0.2401 0.2640 0.074 Uiso 1 1 calc R .
C20 C 0.3564(9) 0.2073(8) 0.1654(6) 0.056(3) Uani 1 1 d . .
H20 H 0.4308 0.1840 0.1692 0.067 Uiso 1 1 calc R .
C21 C 0.3008(9) 0.2084(7) 0.1017(6) 0.048(3) Uani 1 1 d . .
C22 C 0.1903(8) 0.2448(7) 0.1007(6) 0.047(3) Uani 1 1 d . .
H22 H 0.1506 0.2468 0.0587 0.057 Uiso 1 1 calc R .
C23 C 0.1370(8) 0.2779(7) 0.1582(6) 0.044(2) Uani 1 1 d . .
C24 C 0.0196(8) 0.3121(7) 0.1642(6) 0.044(2) Uani 1 1 d . .
C25 C -0.0521(9) 0.3319(7) 0.1058(6) 0.050(3) Uani 1 1 d . .
H25 H -0.0251 0.3238 0.0575 0.060 Uiso 1 1 calc R .
C26 C -0.1638(9) 0.3639(7) 0.1169(6) 0.048(3) Uani 1 1 d . .
C27 C -0.2013(9) 0.3686(8) 0.1928(7) 0.055(3) Uani 1 1 d . .
H27 H -0.2768 0.3847 0.2054 0.066 Uiso 1 1 calc R .
C28 C -0.1273(9) 0.3497(8) 0.2475(7) 0.059(3) Uani 1 1 d . .
H28 H -0.1543 0.3530 0.2977 0.071 Uiso 1 1 calc R .
C29 C 0.3598(9) 0.1731(9) 0.0356(7) 0.060(3) Uani 1 1 d . .
C30 C 0.4001(13) 0.2667(10) -0.0390(8) 0.114(6) Uani 1 1 d . .
H30A H 0.4537 0.3031 -0.0246 0.171 Uiso 1 1 calc R .
H30B H 0.3351 0.3068 -0.0560 0.171 Uiso 1 1 calc R .
H30C H 0.4365 0.2480 -0.0824 0.171 Uiso 1 1 calc R .
C31 C 0.4670(11) 0.1168(11) 0.0576(8) 0.100(5) Uani 1 1 d . .
H31A H 0.4492 0.0611 0.1070 0.150 Uiso 1 1 calc R .
H31B H 0.5219 0.1585 0.0650 0.150 Uiso 1 1 calc R .
H31C H 0.4986 0.0947 0.0150 0.150 Uiso 1 1 calc R .
C32 C 0.2798(12) 0.1127(13) 0.0145(11) 0.137(8) Uani 1 1 d . .
H32A H 0.3188 0.0915 -0.0268 0.205 Uiso 1 1 calc R .
H32B H 0.2149 0.1514 -0.0050 0.205 Uiso 1 1 calc R .
H32C H 0.2543 0.0564 0.0618 0.205 Uiso 1 1 calc R .
C33 C -0.2409(10) 0.3938(8) 0.0504(7) 0.059(3) Uani 1 1 d . .
C34 C -0.1822(17) 0.4644(14) -0.0230(11) 0.191(11) Uani 1 1 d . .
H34A H -0.1209 0.4327 -0.0450 0.287 Uiso 1 1 calc R .
H34B H -0.1513 0.5165 -0.0112 0.287 Uiso 1 1 calc R .
H34C H -0.2352 0.4909 -0.0617 0.287 Uiso 1 1 calc R .
C35 C -0.2711(16) 0.3081(12) 0.0348(11) 0.155(8) Uani 1 1 d . .
H35A H -0.3412 0.3199 0.0111 0.233 Uiso 1 1 calc R .
H35B H -0.2812 0.2523 0.0848 0.233 Uiso 1 1 calc R .
H35C H -0.2108 0.2954 -0.0018 0.233 Uiso 1 1 calc R .
C36 C -0.3517(15) 0.4374(15) 0.0750(11) 0.174(10) Uani 1 1 d . .
H36A H -0.3366 0.4761 0.1057 0.262 Uiso 1 1 calc R .
H36B H -0.4052 0.3855 0.1074 0.262 Uiso 1 1 calc R .
H36C H -0.3836 0.4783 0.0274 0.262 Uiso 1 1 calc R .
C37 C 0.2429(9) 0.2668(8) 0.4437(6) 0.052(3) Uani 1 1 d . .
C38 C 0.3775(10) 0.3768(9) 0.4099(8) 0.063(3) Uani 1 1 d . .
C39 C 0.3208(9) 0.3925(8) 0.3433(7) 0.057(3) Uani 1 1 d . .
C40 C 0.3524(11) 0.4682(10) 0.2698(8) 0.083(4) Uani 1 1 d . .
H40 H 0.3132 0.4795 0.2256 0.100 Uiso 1 1 calc R .
C41 C 0.4460(12) 0.5268(10) 0.2655(10) 0.093(5) Uani 1 1 d . .
H41 H 0.4703 0.5785 0.2174 0.112 Uiso 1 1 calc R .
C42 C 0.5041(12) 0.5082(11) 0.3335(11) 0.100(5) Uani 1 1 d . .
H42 H 0.5674 0.5472 0.3286 0.120 Uiso 1 1 calc R .
C43 C 0.4702(11) 0.4349(11) 0.4060(10) 0.087(4) Uani 1 1 d . .
H43 H 0.5076 0.4243 0.4509 0.104 Uiso 1 1 calc R .
C44 C -0.0733(9) 0.3091(8) 0.4437(6) 0.054(3) Uani 1 1 d . .
C45 C -0.0109(10) 0.4603(8) 0.3824(7) 0.056(3) Uani 1 1 d . .
C46 C -0.1004(11) 0.4560(9) 0.4422(7) 0.067(3) Uani 1 1 d . .
C47 C -0.1401(13) 0.5385(10) 0.4562(8) 0.087(4) Uani 1 1 d . .
H47 H -0.2015 0.5355 0.4957 0.105 Uiso 1 1 calc R .
C48 C -0.0854(15) 0.6242(10) 0.4095(9) 0.099(5) Uani 1 1 d . .
H48 H -0.1118 0.6820 0.4156 0.119 Uiso 1 1 calc R .
C49 C 0.0093(14) 0.6281(8) 0.3527(8) 0.085(4) Uani 1 1 d . .
H49 H 0.0479 0.6879 0.3252 0.102 Uiso 1 1 calc R .
C50 C 0.0486(11) 0.5477(8) 0.3352(7) 0.069(3) Uani 1 1 d . .
H50 H 0.1096 0.5513 0.2953 0.083 Uiso 1 1 calc R .
C51 C 0.9141(17) 0.6134(14) 0.1416(10) 0.129(7) Uani 1 1 d . .
H51 H 0.9551 0.5562 0.1471 0.155 Uiso 1 1 calc R .
C52 C 0.8240(16) 0.6200(12) 0.2003(10) 0.125(6) Uani 1 1 d . .
H52A H 0.8501 0.6564 0.2297 0.188 Uiso 1 1 calc R .
H52B H 0.8005 0.5551 0.2372 0.188 Uiso 1 1 calc R .
H52C H 0.7601 0.6529 0.1739 0.188 Uiso 1 1 calc R .

loop_
_atom_site_aniso_label
_atom_site_aniso_U_11
_atom_site_aniso_U_22
_atom_site_aniso_U_33
_atom_site_aniso_U_23
_atom_site_aniso_U_13
_atom_site_aniso_U_12
Pt1 0.0543(3) 0.0438(3) 0.0482(3) -0.0175(2) -0.0073(2) 0.0047(2)
Pt2 0.0437(3) 0.0483(3) 0.0382(2) -0.0165(2) -0.00722(19) 0.00650(19)
Cl1 0.050(2) 0.117(3) 0.091(3) -0.042(2) -0.0074(18) 0.011(2)
Cl2 0.081(3) 0.087(3) 0.084(3) -0.043(2) -0.004(2) 0.002(2)
S1 0.079(2) 0.0573(18) 0.0489(17) -0.0202(14) -0.0161(15) 0.0052(16)
S2 0.0634(19) 0.0604(19) 0.0616(19) -0.0275(16) 0.0070(15) 0.0020(15)
O1 0.061(6) 0.095(7) 0.170(10) -0.065(7) 0.012(6) 0.008(5)
O2 0.078(7) 0.175(11) 0.160(11) -0.070(9) -0.006(7) -0.043(7)
O3 0.098(9) 0.156(12) 0.209(14) -0.066(11) -0.025(9) 0.045(8)
O4 0.107(9) 0.41(2) 0.067(8) -0.065(11) -0.017(7) -0.037(11)
O5 0.093(7) 0.183(11) 0.141(10) -0.119(9) -0.031(7) 0.038(7)
O6 0.47(11) 0.13(4) 0.15(4) 0.06(3) 0.08(5) -0.07(5)
O7 0.062(19) 0.34(8) 0.25(6) -0.23(6) 0.01(2) 0.00(3)
O8 0.26(6) 0.14(3) 0.086(18) -0.060(18) -0.11(3) 0.14(4)
O9 0.135(10) 0.127(9) 0.078(7) -0.023(7) -0.028(7) -0.006(8)
O6' 0.43(9) 0.13(3) 0.13(4) -0.08(3) -0.11(5) 0.19(5)
O7' 0.14(4) 0.14(3) 0.18(3) -0.02(2) 0.09(3) -0.07(3)
O8' 0.10(3) 0.43(8) 0.40(8) -0.35(7) -0.01(4) -0.10(4)
N1 0.048(5) 0.045(5) 0.059(6) -0.016(4) -0.017(4) 0.008(4)
N2 0.046(5) 0.046(5) 0.048(5) -0.022(4) -0.009(4) 0.007(4)
N3 0.041(5) 0.051(5) 0.044(5) -0.023(4) -0.012(4) 0.010(4)
N4 0.042(5) 0.050(5) 0.046(5) -0.017(4) -0.014(4) 0.005(4)
N5 0.048(5) 0.034(4) 0.030(4) -0.010(4) -0.016(4) 0.001(4)
N6 0.041(5) 0.050(5) 0.047(5) -0.020(4) -0.014(4) 0.007(4)
N7 0.051(5) 0.046(5) 0.043(5) -0.026(4) -0.002(4) 0.008(4)
N8 0.047(5) 0.042(5) 0.029(4) -0.016(4) 0.013(4) 0.006(4)
C1 0.065(8) 0.057(7) 0.071(8) -0.023(6) -0.026(7) 0.001(6)
C2 0.046(7) 0.072(8) 0.073(8) -0.031(7) -0.017(6) 0.011(6)
C3 0.046(6) 0.051(7) 0.048(7) -0.009(5) -0.005(5) 0.007(5)
C4 0.046(6) 0.049(6) 0.056(7) -0.018(5) -0.004(5) 0.009(5)
C5 0.047(6) 0.037(6) 0.048(6) -0.009(5) -0.014(5) 0.008(5)
C6 0.049(6) 0.036(6) 0.052(7) -0.020(5) -0.005(5) 0.001(5)
C7 0.054(7) 0.044(6) 0.064(7) -0.028(6) 0.002(6) 0.008(5)
C8 0.046(6) 0.048(6) 0.060(7) -0.026(6) -0.006(5) 0.002(5)
C9 0.043(6) 0.053(7) 0.071(8) -0.025(6) -0.012(6) 0.009(5)
C10 0.041(6) 0.059(7) 0.064(7) -0.033(6) -0.004(5) 0.011(5)
C11 0.059(8) 0.075(9) 0.072(9) -0.023(7) -0.007(6) 0.028(7)
C12 0.109(13) 0.184(18) 0.124(14) -0.084(13) -0.061(11) 0.097(12)
C13 0.132(15) 0.049(9) 0.24(2) -0.023(12) 0.068(15) 0.013(9)
C14 0.077(10) 0.137(14) 0.097(12) -0.054(10) -0.025(8) 0.048(9)
C15 0.054(7) 0.086(9) 0.082(9) -0.048(8) -0.021(7) 0.022(7)
C16 0.071(10) 0.180(17) 0.079(10) -0.062(11) -0.010(8) 0.003(10)
C17 0.135(14) 0.080(10) 0.162(16) -0.075(11) -0.079(12) 0.029(9)
C18 0.077(10) 0.135(13) 0.094(11) -0.065(10) -0.035(8) 0.026(9)
C19 0.058(7) 0.085(9) 0.048(7) -0.031(7) -0.013(6) 0.005(6)
C20 0.045(6) 0.069(8) 0.055(7) -0.025(6) -0.009(6) 0.012(5)
C21 0.058(7) 0.034(6) 0.045(6) -0.006(5) -0.002(5) -0.003(5)
C22 0.040(6) 0.055(7) 0.050(6) -0.021(5) -0.010(5) -0.001(5)
C23 0.043(6) 0.054(7) 0.036(6) -0.017(5) -0.007(5) 0.003(5)
C24 0.043(6) 0.045(6) 0.040(6) -0.011(5) -0.004(5) 0.002(5)
C25 0.053(7) 0.047(6) 0.050(6) -0.017(5) -0.013(5) 0.003(5)
C26 0.050(7) 0.036(6) 0.058(7) -0.011(5) -0.025(5) -0.002(5)
C27 0.037(6) 0.062(7) 0.074(8) -0.030(6) -0.020(6) 0.011(5)
C28 0.052(7) 0.064(8) 0.066(8) -0.029(6) -0.011(6) 0.012(6)
C29 0.040(6) 0.086(9) 0.062(8) -0.041(7) 0.000(5) 0.006(6)
C30 0.135(14) 0.107(12) 0.077(10) -0.023(9) 0.032(10) 0.005(10)
C31 0.099(11) 0.136(14) 0.089(11) -0.074(10) -0.009(9) 0.037(10)
C32 0.084(11) 0.23(2) 0.185(18) -0.180(17) 0.010(11) -0.013(12)
C33 0.061(7) 0.056(7) 0.069(8) -0.026(6) -0.028(6) 0.012(6)
C34 0.17(2) 0.19(2) 0.128(16) 0.065(15) -0.099(15) -0.064(17)
C35 0.20(2) 0.119(15) 0.172(19) -0.047(13) -0.138(17) 0.005(14)
C36 0.144(17) 0.26(3) 0.160(18) -0.112(19) -0.094(15) 0.126(17)
C37 0.052(7) 0.056(7) 0.056(7) -0.031(6) -0.009(6) 0.016(5)
C38 0.060(8) 0.066(8) 0.078(9) -0.042(7) -0.022(7) 0.013(6)
C39 0.054(7) 0.054(7) 0.063(8) -0.021(6) -0.011(6) 0.012(6)
C40 0.071(9) 0.083(10) 0.083(10) -0.014(8) -0.017(8) 0.009(8)
C41 0.072(10) 0.075(10) 0.107(13) -0.011(9) 0.013(9) -0.017(8)
C42 0.073(10) 0.078(11) 0.146(16) -0.034(11) -0.021(11) -0.014(8)
C43 0.075(10) 0.090(11) 0.107(12) -0.042(10) -0.031(9) -0.003(8)
C44 0.059(7) 0.061(7) 0.044(7) -0.020(6) -0.010(5) 0.005(6)
C45 0.071(8) 0.056(7) 0.052(7) -0.032(6) -0.019(6) 0.019(6)
C46 0.084(9) 0.064(8) 0.055(8) -0.025(7) -0.006(7) 0.018(7)
C47 0.130(13) 0.062(9) 0.074(10) -0.035(8) -0.007(9) 0.032(9)
C48 0.171(16) 0.059(9) 0.076(10) -0.038(8) -0.019(11) 0.038(10)
C49 0.156(14) 0.035(7) 0.065(9) -0.012(6) -0.034(9) 0.013(8)
C50 0.088(9) 0.054(8) 0.067(8) -0.022(7) -0.015(7) 0.004(7)
C51 0.162(18) 0.113(14) 0.083(12) -0.008(11) 0.008(12) -0.005(13)
C52 0.166(18) 0.117(14) 0.090(13) -0.028(11) -0.041(13) -0.001(13)

loop_
_atom_type_symbol
_atom_type_description
_atom_type_scat_dispersion_real
_atom_type_scat_dispersion_imag
_atom_type_scat_source
C C 0.0033 0.0016 'International Tables Vol C Tables 4.2.6.8 and 6.1.1.4'
H H 0.0000 0.0000 'International Tables Vol C Tables 4.2.6.8 and 6.1.1.4'
N N 0.0061 0.0033 'International Tables Vol C Tables 4.2.6.8 and 6.1.1.4'
O O 0.0106 0.0060 'International Tables Vol C Tables 4.2.6.8 and 6.1.1.4'
S S 0.1246 0.1234 'International Tables Vol C Tables 4.2.6.8 and 6.1.1.4'
Cl Cl 0.1484 0.1585 'International Tables Vol C Tables 4.2.6.8 and 6.1.1.4'
Pt Pt -1.7033 8.3905 'International Tables Vol C Tables 4.2.6.8 and 6.1.1.4'

loop_
_geom_angle_atom_site_label_1
_geom_angle_atom_site_label_2
_geom_angle_atom_site_label_3
_geom_angle
N1 Pt1 N2 79.9(3)
N1 Pt1 S1 95.2(3)
N2 Pt1 S1 174.6(2)
N1 Pt1 S2 172.7(2)
N2 Pt1 S2 96.1(2)
S1 Pt1 S2 89.05(11)
N1 Pt1 Pt2 101.9(2)
N2 Pt1 Pt2 91.5(2)
S1 Pt1 Pt2 87.24(7)
S2 Pt1 Pt2 84.18(8)
N3 Pt2 N4 79.6(3)
N3 Pt2 N7 175.4(2)
N4 Pt2 N7 95.8(3)
N3 Pt2 N6 98.8(2)
N4 Pt2 N6 175.1(3)
N7 Pt2 N6 85.78(14)
N3 Pt2 Pt1 96.5(2)
N4 Pt2 Pt1 102.5(2)
N7 Pt2 Pt1 84.53(11)
N6 Pt2 Pt1 82.31(11)
O4 Cl1 O1 111.0(7)
O4 Cl1 O2 110.6(9)
O1 Cl1 O2 114.2(7)
O4 Cl1 O3 109.0(10)
O1 Cl1 O3 106.4(7)
O2 Cl1 O3 105.3(7)
O8' Cl2 O6' 96(4)
O8' Cl2 O7' 114(3)
O6' Cl2 O7' 113(3)
O8' Cl2 O7 139(2)
O6' Cl2 O7 74(3)
O7' Cl2 O7 44(2)
O8' Cl2 O8 42(3)
O6' Cl2 O8 127(3)
O7' Cl2 O8 75(2)
O7 Cl2 O8 115(3)
O8' Cl2 O5 109.6(19)
O6' Cl2 O5 113.5(18)
O7' Cl2 O5 111(2)
O7 Cl2 O5 110.6(16)
O8 Cl2 O5 110.9(14)
O8' Cl2 O6 67(4)
O6' Cl2 O6 31(6)
O7' Cl2 O6 135(3)
O7 Cl2 O6 103(4)
O8 Cl2 O6 105(4)
O5 Cl2 O6 111(3)
C37 S1 Pt1 103.7(4)
C44 S2 Pt1 106.9(4)
O6' O6 Cl2 61(5)
O6' O6 O8' 109(6)
Cl2 O6 O8' 51(2)
O7' O7 Cl2 65(3)
O7' O7 O6' 110(4)
Cl2 O7 O6' 50(2)
O8' O8 Cl2 62(3)
O8' O8 O7' 110(4)
Cl2 O8 O7' 50.6(17)
O6 O6' Cl2 87(7)
O6 O6' O7 140(8)
Cl2 O6' O7 56(2)
O7 O7' Cl2 71(4)
O7 O7' O8 120(4)
Cl2 O7' O8 54.3(15)
O8 O8' Cl2 76(3)
O8 O8' O6 131(5)
Cl2 O8' O6 62(3)
C1 N1 C5 118.3(9)
C1 N1 Pt1 126.6(8)
C5 N1 Pt1 114.8(6)
C10 N2 C6 118.7(8)
C10 N2 Pt1 126.4(7)
C6 N2 Pt1 114.6(6)
C19 N3 C23 118.6(8)
C19 N3 Pt2 125.7(7)
C23 N3 Pt2 115.7(6)
C28 N4 C24 118.1(9)
C28 N4 Pt2 126.2(7)
C24 N4 Pt2 115.7(6)
C38 N5 C37 107.0(7)
C37 N6 C39 106.9(7)
C37 N6 Pt2 127.9(5)
C39 N6 Pt2 124.3(5)
C44 N7 C45 106.3(7)
C44 N7 Pt2 125.6(5)
C45 N7 Pt2 127.4(5)
C44 N8 C46 106.0(7)
N1 C1 C2 122.7(11)
C3 C2 C1 121.4(10)
C2 C3 C4 116.6(9)
C2 C3 C11 123.9(10)
C4 C3 C11 119.2(10)
C5 C4 C3 119.7(10)
N1 C5 C4 121.3(9)
N1 C5 C6 114.3(8)
C4 C5 C6 124.3(9)
N2 C6 C7 120.3(9)
N2 C6 C5 116.0(9)
C7 C6 C5 123.7(9)
C8 C7 C6 120.8(9)
C9 C8 C7 117.1(10)
C9 C8 C15 122.8(10)
C7 C8 C15 120.1(9)
C8 C9 C10 120.6(10)
N2 C10 C9 122.5(9)
C13 C11 C14 108.1(13)
C13 C11 C12 111.4(13)
C14 C11 C12 107.1(11)
C13 C11 C3 108.9(10)
C14 C11 C3 111.0(10)
C12 C11 C3 110.3(11)
C16 C15 C8 109.0(10)
C16 C15 C18 107.3(11)
C8 C15 C18 111.7(9)
C16 C15 C17 110.6(11)
C8 C15 C17 107.9(10)
C18 C15 C17 110.3(11)
N3 C19 C20 123.1(10)
C19 C20 C21 120.0(10)
C20 C21 C22 116.1(10)
C20 C21 C29 121.6(9)
C22 C21 C29 122.3(9)
C23 C22 C21 123.2(10)
C22 C23 N3 119.0(9)
C22 C23 C24 126.8(9)
N3 C23 C24 114.1(8)
N4 C24 C25 119.9(9)
N4 C24 C23 114.3(9)
C25 C24 C23 125.8(9)
C24 C25 C26 122.1(10)
C25 C26 C27 116.0(9)
C25 C26 C33 122.6(10)
C27 C26 C33 121.4(10)
C28 C27 C26 119.6(10)
N4 C28 C27 123.9(11)
C32 C29 C31 109.7(11)
C32 C29 C21 111.1(9)
C31 C29 C21 113.1(9)
C32 C29 C30 110.9(12)
C31 C29 C30 105.2(10)
C21 C29 C30 106.6(9)
C34 C33 C35 109.0(15)
C34 C33 C36 109.3(14)
C35 C33 C36 107.3(14)
C34 C33 C26 110.0(10)
C35 C33 C26 109.7(10)
C36 C33 C26 111.5(11)
N6 C37 N5 112.4(8)
N6 C37 S1 131.6(8)
N5 C37 S1 115.9(7)
N5 C38 C39 108.0(10)
N5 C38 C43 130.2(12)
C39 C38 C43 121.8(13)
C40 C39 C38 121.8(12)
C40 C39 N6 132.5(11)
C38 C39 N6 105.7(10)
C39 C40 C41 116.6(13)
C40 C41 C42 120.7(13)
C43 C42 C41 122.0(14)
C42 C43 C38 117.0(14)
N7 C44 N8 112.9(8)
N7 C44 S2 129.3(7)
N8 C44 S2 117.8(7)
C46 C45 C50 122.0(11)
C46 C45 N7 105.8(10)
C50 C45 N7 132.1(10)
N8 C46 C47 129.0(12)
N8 C46 C45 108.9(9)
C47 C46 C45 122.0(12)
C48 C47 C46 116.6(13)
C47 C48 C49 121.7(12)
C50 C49 C48 123.0(13)
C49 C50 C45 114.4(12)
O9 C51 C52 113.8(17)

loop_
_geom_bond_atom_site_label_1
_geom_bond_atom_site_label_2
_geom_bond_distance
Pt1 N1 2.042(8)
Pt1 N2 2.043(8)
Pt1 S1 2.301(3)
Pt1 S2 2.303(3)
Pt1 Pt2 3.0079(6)
Pt2 N3 2.005(7)
Pt2 N4 2.019(8)
Pt2 N7 2.022(4)
Pt2 N6 2.032(4)
Cl1 O4 1.356(11)
Cl1 O1 1.394(8)
Cl1 O2 1.406(10)
Cl1 O3 1.451(12)
Cl2 O8' 1.28(3)
Cl2 O6' 1.28(3)
Cl2 O7' 1.33(3)
Cl2 O7 1.39(3)
Cl2 O8 1.40(3)
Cl2 O5 1.425(9)
Cl2 O6 1.46(5)
S1 C37 1.723(11)
S2 C44 1.709(11)
O6 O6' 0.76(13)
O6 O8' 1.51(8)
O7 O7' 1.02(6)
O7 O6' 1.60(6)
O8 O8' 0.96(7)
O8 O7' 1.66(5)
O9 C51 1.368(17)
N1 C1 1.316(12)
N1 C5 1.371(12)
N2 C10 1.338(11)
N2 C6 1.344(11)
N3 C19 1.343(12)
N3 C23 1.373(11)
N4 C28 1.343(12)
N4 C24 1.354(11)
N5 C38 1.344(13)
N5 C37 1.346(11)
N6 C37 1.285(11)
N6 C39 1.410(12)
N7 C44 1.316(11)
N7 C45 1.406(11)
N8 C44 1.333(11)
N8 C46 1.364(13)
C1 C2 1.383(14)
C2 C3 1.364(14)
C3 C4 1.411(13)
C3 C11 1.528(14)
C4 C5 1.392(13)
C5 C6 1.465(13)
C6 C7 1.398(13)
C7 C8 1.385(13)
C8 C9 1.363(13)
C8 C15 1.530(14)
C9 C10 1.373(14)
C11 C13 1.491(17)
C11 C14 1.494(16)
C11 C12 1.521(17)
C15 C16 1.521(16)
C15 C18 1.539(14)
C15 C17 1.544(16)
C19 C20 1.360(13)
C20 C21 1.386(13)
C21 C22 1.386(13)
C21 C29 1.535(13)
C22 C23 1.363(12)
C23 C24 1.454(13)
C24 C25 1.374(13)
C25 C26 1.391(13)
C26 C27 1.398(14)
C26 C33 1.522(13)
C27 C28 1.346(13)
C29 C32 1.489(16)
C29 C31 1.498(15)
C29 C30 1.552(16)
C33 C34 1.441(19)
C33 C35 1.449(17)
C33 C36 1.512(17)
C38 C39 1.387(14)
C38 C43 1.388(16)
C39 C40 1.386(16)
C40 C41 1.398(17)
C41 C42 1.412(19)
C42 C43 1.365(19)
C45 C46 1.381(15)
C45 C50 1.396(15)
C46 C47 1.374(15)
C47 C48 1.351(18)
C48 C49 1.390(18)
C49 C50 1.375(15)
C51 C52 1.42(2)
